data_4074844
loop_
_publ_author_name
'Izmer, Vyatcheslav V.'
'Lebedev, Artyom Y.'
'Nikulin, Mikhail V.'
'Ryabov, Alexey N.'
'Asachenko, Andrei F.'
'Lygin, Alexander V.'
'Sorokin, Denis A.'
'Voskoboynikov, Alexander Z.'

_publ_section_title
;
 Palladium-Catalyzed Pathways to Aryl-Substituted Indenes:
 Efficient Synthesis of Ligands and the Respectiveansa-Zirconocenes
;
_journal_coden_ASTM ORGND7
_journal_issue 5
_journal_name_full Organometallics
_journal_page_first 1217
_journal_page_last 1229
_journal_paper_doi 10.1021/om050937e
_journal_volume 25
_journal_year 2006
_chemical_formula_moiety 'C46 H38 Cl2 Si Zr, 0.5(C7 H8)'
_chemical_formula_sum 'C49.5 H42 Cl2 Si Zr'
_chemical_formula_weight 827.04
_space_group_IT_number 2
_symmetry_cell_setting triclinic
_symmetry_space_group_name_Hall '-P 1'
_symmetry_space_group_name_H-M 'P -1'
_atom_sites_solution_hydrogens difmap
_atom_sites_solution_primary direct
_atom_sites_solution_secondary difmap
_audit_creation_method SHELXL-97
_cell_angle_alpha 66.730(4)
_cell_angle_beta 82.080(5)
_cell_angle_gamma 74.276(4)
_cell_formula_units_Z 2
_cell_length_a 9.961(3)
_cell_length_b 13.732(4)
_cell_length_c 16.317(4)
_cell_measurement_reflns_used 913
_cell_measurement_temperature 110(2)
_cell_measurement_theta_max 56.2
_cell_measurement_theta_min 3.45
_cell_volume 1972.4(10)
_computing_cell_refinement 'SAINTPlus (Bruker, 1998a)'
_computing_data_collection 'SMART (Bruker, 1998b)'
_computing_data_reduction 'SAINTPlus (Bruker, 1998a)'
_computing_molecular_graphics 'SHELXTL ver. 5.1 (Sheldrick, 1998b)'
_computing_publication_material 'SHELXTL ver. 5.1 (Sheldrick, 1998b)'
_computing_structure_refinement 'SHELXTL ver. 5.1 (Sheldrick, 1998b)'
_computing_structure_solution 'SHELXTL ver. 5.1 (Sheldrick, 1998b)'
_diffrn_ambient_temperature 110(2)
_diffrn_measured_fraction_theta_full 0.979
_diffrn_measured_fraction_theta_max 0.979
_diffrn_measurement_device_type 'Bruker SMART 1000 CCD area detector'
_diffrn_measurement_method 'phi and omega scans'
_diffrn_radiation_monochromator graphite
_diffrn_radiation_source 'fine-focus sealed tube'
_diffrn_radiation_type MoK\a
_diffrn_radiation_wavelength 0.71073
_diffrn_reflns_av_R_equivalents 0.0243
_diffrn_reflns_av_sigmaI/netI 0.0733
_diffrn_reflns_limit_h_max 12
_diffrn_reflns_limit_h_min -11
_diffrn_reflns_limit_k_max 17
_diffrn_reflns_limit_k_min -16
_diffrn_reflns_limit_l_max 20
_diffrn_reflns_limit_l_min -20
_diffrn_reflns_number 10629
_diffrn_reflns_theta_full 26.37
_diffrn_reflns_theta_max 26.37
_diffrn_reflns_theta_min 2.48
_exptl_absorpt_coefficient_mu 0.480
_exptl_absorpt_correction_T_max 0.97
_exptl_absorpt_correction_T_min 0.85
_exptl_absorpt_correction_type multi-scan
_exptl_absorpt_process_details 'SADABS (Sheldrick, 1998a)'
_exptl_crystal_colour yellow
_exptl_crystal_density_diffrn 1.393
_exptl_crystal_density_method 'not measured'
_exptl_crystal_description plate
_exptl_crystal_F_000 854
_exptl_crystal_size_max 0.3
_exptl_crystal_size_mid 0.3
_exptl_crystal_size_min 0.1
_refine_diff_density_max 1.583
_refine_diff_density_min -0.656
_refine_diff_density_rms 0.114
_refine_ls_extinction_method none
_refine_ls_goodness_of_fit_ref 0.979
_refine_ls_hydrogen_treatment constr
_refine_ls_matrix_type full
_refine_ls_number_parameters 657
_refine_ls_number_reflns 7432
_refine_ls_number_restraints 2
_refine_ls_restrained_S_all 0.979
_refine_ls_R_factor_all 0.0833
_refine_ls_R_factor_gt 0.0565
_refine_ls_shift/su_max 0.014
_refine_ls_shift/su_mean 0.007
_refine_ls_structure_factor_coef Fsqd
_refine_ls_weighting_details 'calc w=1/[\s^2^(Fo^2^)+(0.0887P)^2^] where P=(Fo^2^+2Fc^2^)/3'
_refine_ls_weighting_scheme calc
_refine_ls_wR_factor_gt 0.1336
_refine_ls_wR_factor_ref 0.1506
_reflns_number_gt 5133
_reflns_number_total 7432
_reflns_threshold_expression I>2\s(I)
_cod_data_source_file om050937esi20051110_100139.cif
_cod_data_source_block voskyelm
_cod_depositor_comments
;
The following automatic conversions were performed:

'_symmetry_cell_setting' value 'Triclinic' changed to 'triclinic'
according to /home/saulius/struct/CIF-dictionaries/cif_core.dic
dictionary named 'cif_core.dic' version 2.4.1 from 2010-06-29.

Automatic conversion script
Id: cif_fix_values 1715 2011-07-08 13:25:40Z adriana 
;
_cod_original_cell_volume 1972.3(9)
_cod_original_formula_sum 'C49.50 H42 Cl2 Si Zr'
_cod_database_code 4074844

loop_
_symmetry_equiv_pos_as_xyz
'x, y, z'
'-x, -y, -z'

loop_
_atom_site_label
_atom_site_type_symbol
_atom_site_fract_x
_atom_site_fract_y
_atom_site_fract_z
_atom_site_U_iso_or_equiv
_atom_site_adp_type
_atom_site_occupancy
_atom_site_symmetry_multiplicity
_atom_site_calc_flag
_atom_site_refinement_flags
Zr1 Zr 0.29377(4) -0.16624(3) -0.09159(2) 0.02184(14) Uani 1 1 d .
Si1 Si 0.59655(12) -0.22742(10) 0.00126(7) 0.0227(3) Uani 1 1 d .
Cl1 Cl 0.07060(11) -0.16435(9) -0.01006(8) 0.0325(3) Uani 1 1 d .
Cl2 Cl 0.21821(12) -0.11172(9) -0.24052(7) 0.0311(3) Uani 1 1 d .
C1 C 0.4649(4) -0.0951(3) -0.0501(3) 0.0223(9) Uani 1 1 d .
C2 C 0.4557(4) -0.0319(3) -0.1457(3) 0.0220(9) Uani 1 1 d .
C3 C 0.5570(4) -0.0243(3) -0.2173(3) 0.0203(9) Uani 1 1 d .
H3 H 0.647(5) -0.067(3) -0.208(3) 0.024(11) Uiso 1 1 d .
C4 C 0.5273(4) 0.0548(3) -0.2997(3) 0.0234(9) Uani 1 1 d .
C5 C 0.3913(4) 0.1264(4) -0.3157(3) 0.0251(9) Uani 1 1 d .
H5 H 0.377(4) 0.180(3) -0.368(3) 0.016(10) Uiso 1 1 d .
C6 C 0.2876(4) 0.1202(3) -0.2509(3) 0.0234(9) Uani 1 1 d .
C7 C 0.3187(4) 0.0397(3) -0.1632(3) 0.0217(9) Uani 1 1 d .
C8 C 0.2438(4) 0.0214(3) -0.0800(3) 0.0226(9) Uani 1 1 d .
H8 H 0.141(5) 0.058(4) -0.069(3) 0.039(13) Uiso 1 1 d .
C9 C 0.3334(4) -0.0560(3) -0.0119(3) 0.0220(9) Uani 1 1 d .
C10 C 0.6350(4) 0.0727(3) -0.3732(3) 0.0267(9) Uani 1 1 d .
C11 C 0.7739(5) 0.0564(4) -0.3549(3) 0.0302(10) Uani 1 1 d .
H11 H 0.806(4) 0.034(3) -0.300(3) 0.017(10) Uiso 1 1 d .
C12 C 0.8753(5) 0.0756(4) -0.4226(3) 0.0384(12) Uani 1 1 d .
H12 H 0.980(5) 0.063(3) -0.406(3) 0.026(11) Uiso 1 1 d .
C13 C 0.8395(5) 0.1084(4) -0.5103(3) 0.0398(12) Uani 1 1 d .
H13 H 0.905(5) 0.115(4) -0.555(4) 0.050(15) Uiso 1 1 d .
C14 C 0.7033(5) 0.1224(4) -0.5297(3) 0.0373(12) Uani 1 1 d .
H14 H 0.679(4) 0.144(3) -0.591(2) 0.010(9) Uiso 1 1 d .
C15 C 0.6020(5) 0.1058(4) -0.4614(3) 0.0308(10) Uani 1 1 d .
H15 H 0.517(4) 0.114(3) -0.476(2) 0.013(10) Uiso 1 1 d .
C16 C 0.1486(4) 0.1988(4) -0.2708(3) 0.0245(9) Uani 1 1 d .
C17 C 0.0248(5) 0.1641(4) -0.2534(3) 0.0282(10) Uani 1 1 d .
H17 H 0.035(4) 0.089(3) -0.227(2) 0.010(10) Uiso 1 1 d .
C18 C -0.1010(5) 0.2386(4) -0.2798(3) 0.0308(10) Uani 1 1 d .
H18 H -0.187(4) 0.212(3) -0.269(3) 0.027(11) Uiso 1 1 d .
C19 C -0.1049(6) 0.3478(4) -0.3217(3) 0.0329(11) Uani 1 1 d .
H19 H -0.182(5) 0.389(4) -0.332(3) 0.035(14) Uiso 1 1 d .
C20 C 0.0149(5) 0.3847(4) -0.3374(3) 0.0313(11) Uani 1 1 d .
H20 H 0.015(5) 0.457(4) -0.363(3) 0.030(13) Uiso 1 1 d .
C21 C 0.1409(5) 0.3105(4) -0.3121(3) 0.0282(10) Uani 1 1 d .
H21 H 0.218(4) 0.338(3) -0.324(2) 0.013(10) Uiso 1 1 d .
C22 C 0.2902(5) -0.0862(5) 0.0858(3) 0.0272(10) Uani 1 1 d .
H22C H 0.304(5) -0.162(5) 0.113(3) 0.045(15) Uiso 1 1 d .
H22B H 0.347(5) -0.064(4) 0.119(3) 0.033(12) Uiso 1 1 d .
H22A H 0.206(6) -0.044(5) 0.083(4) 0.061(18) Uiso 1 1 d .
C1' C 0.4979(4) -0.3135(3) -0.0210(3) 0.0210(9) Uani 1 1 d .
C2' C 0.4905(4) -0.3198(3) -0.1078(3) 0.0203(9) Uani 1 1 d .
C3' C 0.5776(4) -0.2953(3) -0.1871(3) 0.0202(9) Uani 1 1 d .
H3' H 0.654(4) -0.271(3) -0.189(3) 0.025(11) Uiso 1 1 d .
C4' C 0.5462(4) -0.3116(3) -0.2590(3) 0.0209(9) Uani 1 1 d .
C5' C 0.4262(4) -0.3504(3) -0.2562(3) 0.0200(9) Uani 1 1 d .
H5' H 0.409(4) -0.361(3) -0.308(3) 0.019(10) Uiso 1 1 d .
C6' C 0.3359(4) -0.3716(3) -0.1833(3) 0.0218(9) Uani 1 1 d .
C7' C 0.3683(4) -0.3576(3) -0.1070(3) 0.0205(9) Uani 1 1 d .
C8' C 0.3013(5) -0.3721(3) -0.0220(3) 0.0228(9) Uani 1 1 d .
H8' H 0.226(4) -0.394(3) -0.002(3) 0.022(11) Uiso 1 1 d .
C9' C 0.3806(4) -0.3507(3) 0.0308(3) 0.0241(9) Uani 1 1 d .
C10' C 0.6387(4) -0.2893(3) -0.3413(2) 0.0214(9) Uani 1 1 d .
C11' C 0.6934(4) -0.1984(4) -0.3733(3) 0.0250(9) Uani 1 1 d .
H11' H 0.679(4) -0.150(3) -0.347(2) 0.008(9) Uiso 1 1 d .
C12' C 0.7838(5) -0.1798(4) -0.4478(3) 0.0314(10) Uani 1 1 d .
H12' H 0.811(4) -0.115(4) -0.466(3) 0.023(11) Uiso 1 1 d .
C13' C 0.8217(5) -0.2528(4) -0.4903(3) 0.0295(10) Uani 1 1 d .
H13' H 0.882(5) -0.242(3) -0.538(3) 0.030(12) Uiso 1 1 d .
C14' C 0.7658(5) -0.3429(4) -0.4599(3) 0.0292(10) Uani 1 1 d .
H14' H 0.789(4) -0.392(4) -0.480(3) 0.026(12) Uiso 1 1 d .
C15' C 0.6744(4) -0.3617(4) -0.3866(3) 0.0249(9) Uani 1 1 d .
H15' H 0.628(4) -0.424(3) -0.362(3) 0.021(10) Uiso 1 1 d .
C16' C 0.2064(4) -0.4042(3) -0.1850(3) 0.0233(9) Uani 1 1 d .
C17' C 0.1580(4) -0.4844(4) -0.1117(3) 0.0266(10) Uani 1 1 d .
H17' H 0.214(4) -0.528(3) -0.057(3) 0.018(10) Uiso 1 1 d .
C18' C 0.0356(5) -0.5110(4) -0.1161(3) 0.0306(10) Uani 1 1 d .
H18' H 0.007(4) -0.560(3) -0.074(3) 0.018(11) Uiso 1 1 d .
C19' C -0.0398(5) -0.4613(4) -0.1925(3) 0.0333(11) Uani 1 1 d .
H19' H -0.124(5) -0.481(3) -0.199(3) 0.034(12) Uiso 1 1 d .
C20' C 0.0063(5) -0.3825(4) -0.2646(3) 0.0359(11) Uani 1 1 d .
H20' H -0.045(5) -0.342(4) -0.319(4) 0.050(15) Uiso 1 1 d .
C21' C 0.1271(5) -0.3534(4) -0.2608(3) 0.0314(10) Uani 1 1 d .
H21' H 0.159(5) -0.290(4) -0.317(3) 0.050(15) Uiso 1 1 d .
C22' C 0.3457(5) -0.3744(4) 0.1288(3) 0.0258(10) Uani 1 1 d .
H22E H 0.249(5) -0.346(4) 0.137(3) 0.029(12) Uiso 1 1 d .
H22F H 0.397(4) -0.346(3) 0.158(3) 0.030(11) Uiso 1 1 d .
H22D H 0.359(4) -0.479(3) 0.171(3) 0.028(11) Uiso 1 1 d .
C23 C 0.6225(6) -0.2636(5) 0.1221(3) 0.0315(11) Uani 1 1 d .
H23A H 0.685(6) -0.233(4) 0.128(3) 0.046(15) Uiso 1 1 d .
H23B H 0.651(6) -0.327(5) 0.144(4) 0.06(2) Uiso 1 1 d .
H23C H 0.549(8) -0.240(6) 0.155(5) 0.09(2) Uiso 1 1 d .
C24 C 0.7721(5) -0.2301(4) -0.0563(3) 0.0273(10) Uani 1 1 d .
H24A H 0.776(5) -0.215(4) -0.121(4) 0.053(15) Uiso 1 1 d .
H24B H 0.837(6) -0.289(5) -0.024(4) 0.064(19) Uiso 1 1 d .
H24C H 0.801(6) -0.168(5) -0.062(4) 0.074(19) Uiso 1 1 d .
C1S C 0.3935(16) -0.3842(15) -0.5354(15) 0.071(4) Uani 0.50 1 d P
H1SA H 0.3666 -0.3094 -0.5755 0.050 Uiso 0.50 1 d PR
C2S C 0.319(3) -0.407(3) -0.461(2) 0.163(13) Uani 0.50 1 d P
H2SA H 0.2266 -0.3675 -0.4514 0.050 Uiso 0.50 1 d PR
C3S C 0.405(2) -0.517(3) -0.3968(13) 0.122(9) Uani 0.50 1 d P
H3SA H 0.3823 -0.5409 -0.3339 0.050 Uiso 0.50 1 d PR
C5S C 0.5890(12) -0.5430(11) -0.5182(11) 0.050(4) Uani 0.50 1 d PD
H5SA H 0.6741 -0.5848 -0.5352 0.050 Uiso 0.50 1 d PR
C4S C 0.5047(11) -0.5714(9) -0.4263(8) 0.121(4) Uani 1 1 d D
C6S C 0.603(3) -0.6745(19) -0.3852(16) 1.5(3) Uani 0.50 1 d PD
H6SB H 0.5289 -0.6662 -0.3425 0.050 Uiso 0.50 1 d PR
H6SC H 0.6114 -0.7415 -0.3932 0.050 Uiso 0.50 1 d PR
H6SD H 0.6892 -0.6761 -0.3638 0.050 Uiso 0.50 1 d PR

loop_
_atom_site_aniso_label
_atom_site_aniso_U_11
_atom_site_aniso_U_22
_atom_site_aniso_U_33
_atom_site_aniso_U_23
_atom_site_aniso_U_13
_atom_site_aniso_U_12
Zr1 0.0199(2) 0.0264(3) 0.0227(2) -0.01216(18) 0.00004(15) -0.00700(18)
Si1 0.0227(6) 0.0260(7) 0.0221(6) -0.0093(5) -0.0026(5) -0.0088(5)
Cl1 0.0207(6) 0.0398(7) 0.0455(6) -0.0255(6) 0.0076(5) -0.0106(5)
Cl2 0.0381(6) 0.0302(6) 0.0274(5) -0.0143(5) -0.0090(5) -0.0027(5)
C1 0.024(2) 0.026(2) 0.022(2) -0.0108(19) -0.0003(16) -0.0104(19)
C2 0.023(2) 0.022(2) 0.027(2) -0.0120(19) 0.0003(17) -0.0104(19)
C3 0.018(2) 0.019(2) 0.026(2) -0.0098(18) -0.0003(17) -0.0039(19)
C4 0.021(2) 0.025(2) 0.027(2) -0.0120(19) 0.0014(17) -0.0065(19)
C5 0.028(2) 0.022(2) 0.022(2) -0.007(2) -0.0023(18) -0.003(2)
C6 0.024(2) 0.021(2) 0.026(2) -0.0106(19) -0.0027(17) -0.0040(19)
C7 0.022(2) 0.022(2) 0.025(2) -0.0129(18) -0.0008(17) -0.0055(19)
C8 0.022(2) 0.024(2) 0.026(2) -0.0129(19) 0.0032(17) -0.007(2)
C9 0.024(2) 0.020(2) 0.026(2) -0.0108(18) -0.0014(17) -0.0094(19)
C10 0.023(2) 0.022(2) 0.032(2) -0.0094(19) 0.0054(18) -0.0040(19)
C11 0.023(2) 0.029(3) 0.035(3) -0.011(2) 0.004(2) -0.006(2)
C12 0.028(3) 0.034(3) 0.047(3) -0.012(2) 0.009(2) -0.009(2)
C13 0.036(3) 0.030(3) 0.040(3) -0.007(2) 0.015(2) -0.004(2)
C14 0.046(3) 0.028(3) 0.024(2) -0.004(2) 0.007(2) 0.000(2)
C15 0.025(3) 0.029(3) 0.034(2) -0.011(2) 0.001(2) -0.003(2)
C16 0.027(2) 0.028(3) 0.019(2) -0.0103(19) 0.0001(17) -0.005(2)
C17 0.029(3) 0.025(3) 0.028(2) -0.012(2) 0.0021(19) -0.002(2)
C18 0.019(2) 0.039(3) 0.032(2) -0.011(2) -0.0001(18) -0.007(2)
C19 0.030(3) 0.032(3) 0.031(2) -0.013(2) -0.004(2) 0.007(2)
C20 0.035(3) 0.027(3) 0.033(2) -0.013(2) -0.004(2) -0.004(2)
C21 0.029(3) 0.029(3) 0.031(2) -0.015(2) 0.0024(19) -0.008(2)
C22 0.030(3) 0.031(3) 0.026(2) -0.015(2) 0.0020(19) -0.009(2)
C1' 0.017(2) 0.021(2) 0.025(2) -0.0086(18) -0.0001(16) -0.0044(18)
C2' 0.018(2) 0.018(2) 0.026(2) -0.0087(18) 0.0004(16) -0.0058(18)
C3' 0.016(2) 0.021(2) 0.026(2) -0.0105(18) 0.0029(16) -0.0076(18)
C4' 0.018(2) 0.018(2) 0.025(2) -0.0077(18) 0.0024(16) -0.0049(18)
C5' 0.023(2) 0.017(2) 0.021(2) -0.0086(17) -0.0022(16) -0.0029(18)
C6' 0.020(2) 0.018(2) 0.028(2) -0.0093(18) -0.0010(17) -0.0049(18)
C7' 0.020(2) 0.018(2) 0.027(2) -0.0115(18) -0.0003(16) -0.0064(18)
C8' 0.020(2) 0.024(2) 0.025(2) -0.0085(19) 0.0001(17) -0.008(2)
C9' 0.019(2) 0.026(2) 0.027(2) -0.0114(19) 0.0010(17) -0.0038(19)
C10' 0.016(2) 0.026(2) 0.0191(19) -0.0050(18) -0.0008(16) -0.0048(18)
C11' 0.024(2) 0.028(3) 0.025(2) -0.012(2) -0.0011(17) -0.006(2)
C12' 0.035(3) 0.034(3) 0.028(2) -0.009(2) -0.0005(19) -0.015(2)
C13' 0.026(2) 0.040(3) 0.019(2) -0.008(2) 0.0038(18) -0.009(2)
C14' 0.026(2) 0.036(3) 0.026(2) -0.014(2) -0.0013(18) -0.002(2)
C15' 0.026(2) 0.023(2) 0.024(2) -0.0071(19) -0.0022(17) -0.006(2)
C16' 0.022(2) 0.025(2) 0.028(2) -0.0144(19) 0.0026(17) -0.0096(19)
C17' 0.023(2) 0.029(3) 0.033(2) -0.016(2) -0.0021(19) -0.005(2)
C18' 0.031(3) 0.029(3) 0.035(3) -0.011(2) 0.005(2) -0.016(2)
C19' 0.022(2) 0.038(3) 0.046(3) -0.017(2) -0.003(2) -0.014(2)
C20' 0.032(3) 0.042(3) 0.037(3) -0.015(2) -0.006(2) -0.013(2)
C21' 0.028(3) 0.033(3) 0.035(3) -0.012(2) -0.005(2) -0.011(2)
C22' 0.025(3) 0.035(3) 0.023(2) -0.014(2) 0.0024(18) -0.014(2)
C23 0.036(3) 0.035(3) 0.031(3) -0.016(3) -0.005(2) -0.012(3)
C24 0.021(2) 0.026(3) 0.032(3) -0.005(2) -0.0066(19) -0.008(2)
C1S 0.061(9) 0.052(10) 0.128(14) -0.056(11) -0.029(10) -0.012(8)
C2S 0.116(18) 0.26(3) 0.24(3) -0.24(3) 0.02(2) -0.05(2)
C3S 0.124(16) 0.26(3) 0.094(13) -0.132(16) 0.074(11) -0.165(19)
C5S 0.028(7) 0.015(6) 0.104(11) -0.012(7) -0.029(7) -0.001(5)
C4S 0.107(7) 0.147(10) 0.188(11) -0.128(9) 0.020(8) -0.069(8)
C6S 1.7(4) 1.4(3) 2.0(6) -1.0(4) -1.0(4) -0.3(3)

loop_
_atom_type_symbol
_atom_type_description
_atom_type_scat_dispersion_real
_atom_type_scat_dispersion_imag
_atom_type_scat_source
C C 0.0033 0.0016 'International Tables Vol C Tables 4.2.6.8 and 6.1.1.4'
H H 0.0000 0.0000 'International Tables Vol C Tables 4.2.6.8 and 6.1.1.4'
Si Si 0.0817 0.0704 'International Tables Vol C Tables 4.2.6.8 and 6.1.1.4'
Cl Cl 0.1484 0.1585 'International Tables Vol C Tables 4.2.6.8 and 6.1.1.4'
Zr Zr -2.9673 0.5597 'International Tables Vol C Tables 4.2.6.8 and 6.1.1.4'

loop_
_geom_angle_atom_site_label_1
_geom_angle_atom_site_label_2
_geom_angle_atom_site_label_3
_geom_angle
_geom_angle_site_symmetry_1
_geom_angle_site_symmetry_3
Cl2 Zr1 Cl1 100.07(4) . .
Cl2 Zr1 C1 125.35(10) . .
Cl1 Zr1 C1 118.09(9) . .
Cl2 Zr1 C1' 126.42(9) . .
Cl1 Zr1 C1' 118.19(10) . .
C1 Zr1 C1' 68.46(13) . .
Cl2 Zr1 C9 130.62(10) . .
Cl1 Zr1 C9 85.56(10) . .
C1 Zr1 C9 33.67(13) . .
C1' Zr1 C9 90.61(13) . .
Cl2 Zr1 C2' 92.50(9) . .
Cl1 Zr1 C2' 132.44(9) . .
C1 Zr1 C2' 89.09(13) . .
C1' Zr1 C2' 34.01(12) . .
C9 Zr1 C2' 119.44(13) . .
Cl2 Zr1 C9' 133.22(9) . .
Cl1 Zr1 C9' 85.94(10) . .
C1 Zr1 C9' 89.49(13) . .
C1' Zr1 C9' 33.15(12) . .
C9 Zr1 C9' 95.94(13) . .
C2' Zr1 C9' 54.02(12) . .
Cl2 Zr1 C8 99.83(10) . .
Cl1 Zr1 C8 80.05(9) . .
C1 Zr1 C8 55.08(13) . .
C1' Zr1 C8 121.46(13) . .
C9 Zr1 C8 32.37(13) . .
C2' Zr1 C8 142.60(12) . .
C9' Zr1 C8 126.79(13) . .
Cl2 Zr1 C8' 103.34(9) . .
Cl1 Zr1 C8' 79.28(10) . .
C1 Zr1 C8' 120.21(13) . .
C1' Zr1 C8' 54.44(13) . .
C9 Zr1 C8' 125.76(13) . .
C2' Zr1 C8' 53.16(13) . .
C9' Zr1 C8' 31.81(12) . .
C8 Zr1 C8' 151.21(13) . .
Cl2 Zr1 C2 91.99(9) . .
Cl1 Zr1 C2 132.93(9) . .
C1 Zr1 C2 33.37(12) . .
C1' Zr1 C2 88.05(13) . .
C9 Zr1 C2 53.79(12) . .
C2' Zr1 C2 91.69(13) . .
C9' Zr1 C2 117.49(13) . .
C8 Zr1 C2 53.01(12) . .
C8' Zr1 C2 141.55(13) . .
Cl2 Zr1 C7' 80.94(9) . .
Cl1 Zr1 C7' 104.82(9) . .
C1 Zr1 C7' 120.40(13) . .
C1' Zr1 C7' 55.08(12) . .
C9 Zr1 C7' 145.26(13) . .
C2' Zr1 C7' 32.38(11) . .
C9' Zr1 C7' 53.02(12) . .
C8 Zr1 C7' 174.90(12) . .
C8' Zr1 C7' 31.51(12) . .
C2 Zr1 C7' 122.02(12) . .
Cl2 Zr1 C7 79.03(8) . .
Cl1 Zr1 C7 106.67(9) . .
C1 Zr1 C7 54.42(13) . .
C1' Zr1 C7 119.05(12) . .
C9 Zr1 C7 52.86(12) . .
C2' Zr1 C7 120.76(12) . .
C9' Zr1 C7 143.73(12) . .
C8 Zr1 C7 31.42(12) . .
C8' Zr1 C7 173.26(13) . .
C2 Zr1 C7 31.71(12) . .
C7' Zr1 C7 145.06(12) . .
C24 Si1 C23 107.0(2) . .
C24 Si1 C1 113.4(2) . .
C23 Si1 C1 113.4(2) . .
C24 Si1 C1' 113.46(19) . .
C23 Si1 C1' 114.5(2) . .
C1 Si1 C1' 95.01(17) . .
C9 C1 C2 105.4(3) . .
C9 C1 Si1 127.6(3) . .
C2 C1 Si1 124.1(3) . .
C9 C1 Zr1 73.9(2) . .
C2 C1 Zr1 78.2(2) . .
Si1 C1 Zr1 98.59(16) . .
C3 C2 C7 119.1(4) . .
C3 C2 C1 132.0(4) . .
C7 C2 C1 108.7(3) . .
C3 C2 Zr1 125.3(2) . .
C7 C2 Zr1 77.1(2) . .
C1 C2 Zr1 68.4(2) . .
C4 C3 C2 120.3(4) . .
C4 C3 H3 118(3) . .
C2 C3 H3 121(3) . .
C3 C4 C5 119.8(4) . .
C3 C4 C10 121.7(4) . .
C5 C4 C10 118.4(4) . .
C6 C5 C4 122.7(4) . .
C6 C5 H5 119(3) . .
C4 C5 H5 118(3) . .
C5 C6 C7 118.1(4) . .
C5 C6 C16 120.4(4) . .
C7 C6 C16 121.5(4) . .
C8 C7 C6 132.3(4) . .
C8 C7 C2 107.3(4) . .
C6 C7 C2 119.9(4) . .
C8 C7 Zr1 70.4(2) . .
C6 C7 Zr1 129.9(2) . .
C2 C7 Zr1 71.2(2) . .
C9 C8 C7 108.6(4) . .
C9 C8 Zr1 70.5(2) . .
C7 C8 Zr1 78.2(2) . .
C9 C8 H8 125(3) . .
C7 C8 H8 127(3) . .
Zr1 C8 H8 118(2) . .
C8 C9 C1 109.9(3) . .
C8 C9 C22 122.0(4) . .
C1 C9 C22 128.0(4) . .
C8 C9 Zr1 77.1(2) . .
C1 C9 Zr1 72.4(2) . .
C22 C9 Zr1 118.8(3) . .
C15 C10 C11 117.8(4) . .
C15 C10 C4 121.7(4) . .
C11 C10 C4 120.5(4) . .
C12 C11 C10 121.4(5) . .
C12 C11 H11 114(2) . .
C10 C11 H11 124(2) . .
C13 C12 C11 119.5(5) . .
C13 C12 H12 121(2) . .
C11 C12 H12 119(2) . .
C14 C13 C12 120.0(4) . .
C14 C13 H13 119(3) . .
C12 C13 H13 121(3) . .
C13 C14 C15 119.8(5) . .
C13 C14 H14 120(2) . .
C15 C14 H14 121(2) . .
C10 C15 C14 121.4(4) . .
C10 C15 H15 121(3) . .
C14 C15 H15 118(3) . .
C17 C16 C21 118.2(4) . .
C17 C16 C6 122.1(4) . .
C21 C16 C6 119.7(4) . .
C18 C17 C16 120.5(5) . .
C18 C17 H17 124(2) . .
C16 C17 H17 115(2) . .
C19 C18 C17 119.9(5) . .
C19 C18 H18 121(2) . .
C17 C18 H18 119(2) . .
C20 C19 C18 120.9(5) . .
C20 C19 H19 123(4) . .
C18 C19 H19 116(4) . .
C19 C20 C21 119.4(5) . .
C19 C20 H20 123(3) . .
C21 C20 H20 118(3) . .
C20 C21 C16 121.0(4) . .
C20 C21 H21 117(2) . .
C16 C21 H21 122(2) . .
C9 C22 H22C 109(3) . .
C9 C22 H22B 112(2) . .
H22C C22 H22B 107(4) . .
C9 C22 H22A 102(4) . .
H22C C22 H22A 120(5) . .
H22B C22 H22A 106(4) . .
C9' C1' C2' 105.3(3) . .
C9' C1' Si1 125.7(3) . .
C2' C1' Si1 125.5(3) . .
C9' C1' Zr1 75.8(2) . .
C2' C1' Zr1 75.1(2) . .
Si1 C1' Zr1 97.92(17) . .
C3' C2' C7' 118.8(3) . .
C3' C2' C1' 132.3(3) . .
C7' C2' C1' 108.9(3) . .
C3' C2' Zr1 117.6(3) . .
C7' C2' Zr1 77.7(2) . .
C1' C2' Zr1 70.9(2) . .
C4' C3' C2' 119.5(4) . .
C4' C3' H3' 120(3) . .
C2' C3' H3' 120(3) . .
C3' C4' C5' 120.6(3) . .
C3' C4' C10' 120.0(3) . .
C5' C4' C10' 119.3(3) . .
C6' C5' C4' 122.5(3) . .
C6' C5' H5' 120(2) . .
C4' C5' H5' 118(2) . .
C5' C6' C7' 117.7(3) . .
C5' C6' C16' 121.1(3) . .
C7' C6' C16' 121.1(3) . .
C8' C7' C6' 133.0(4) . .
C8' C7' C2' 106.3(3) . .
C6' C7' C2' 120.7(3) . .
C8' C7' Zr1 72.2(2) . .
C6' C7' Zr1 121.7(3) . .
C2' C7' Zr1 70.0(2) . .
C9' C8' C7' 110.0(4) . .
C9' C8' Zr1 72.4(2) . .
C7' C8' Zr1 76.3(2) . .
C9' C8' H8' 122(3) . .
C7' C8' H8' 128(3) . .
Zr1 C8' H8' 120(3) . .
C8' C9' C1' 109.4(3) . .
C8' C9' C22' 121.8(4) . .
C1' C9' C22' 128.6(3) . .
C8' C9' Zr1 75.7(2) . .
C1' C9' Zr1 71.0(2) . .
C22' C9' Zr1 123.6(3) . .
C11' C10' C15' 118.5(4) . .
C11' C10' C4' 120.6(3) . .
C15' C10' C4' 120.8(4) . .
C10' C11' C12' 120.8(4) . .
C10' C11' H11' 124(2) . .
C12' C11' H11' 115(2) . .
C13' C12' C11' 120.4(4) . .
C13' C12' H12' 125(3) . .
C11' C12' H12' 114(3) . .
C14' C13' C12' 119.4(4) . .
C14' C13' H13' 120(3) . .
C12' C13' H13' 121(3) . .
C13' C14' C15' 120.8(4) . .
C13' C14' H14' 124(3) . .
C15' C14' H14' 115(3) . .
C14' C15' C10' 120.1(4) . .
C14' C15' H15' 125(2) . .
C10' C15' H15' 115(2) . .
C21' C16' C17' 117.6(4) . .
C21' C16' C6' 119.9(4) . .
C17' C16' C6' 122.4(4) . .
C18' C17' C16' 120.3(4) . .
C18' C17' H17' 118(2) . .
C16' C17' H17' 121(2) . .
C19' C18' C17' 121.2(4) . .
C19' C18' H18' 117(3) . .
C17' C18' H18' 122(3) . .
C20' C19' C18' 119.1(4) . .
C20' C19' H19' 118(3) . .
C18' C19' H19' 123(3) . .
C19' C20' C21' 120.5(5) . .
C19' C20' H20' 122(3) . .
C21' C20' H20' 117(3) . .
C20' C21' C16' 121.3(4) . .
C20' C21' H21' 119(3) . .
C16' C21' H21' 120(3) . .
C9' C22' H22E 110(3) . .
C9' C22' H22F 116(2) . .
H22E C22' H22F 107(3) . .
C9' C22' H22D 109.2(17) . .
H22E C22' H22D 102(3) . .
H22F C22' H22D 111(3) . .
Si1 C23 H23A 110(3) . .
Si1 C23 H23B 108(4) . .
H23A C23 H23B 108(5) . .
Si1 C23 H23C 118(4) . .
H23A C23 H23C 102(5) . .
H23B C23 H23C 110(6) . .
Si1 C24 H24A 117(3) . .
Si1 C24 H24B 111(4) . .
H24A C24 H24B 115(5) . .
Si1 C24 H24C 110(4) . .
H24A C24 H24C 96(4) . .
H24B C24 H24C 107(5) . .
C5S C1S C4S 86.5(17) 2_644 2_644
C5S C1S C2S 54(2) 2_644 .
C4S C1S C2S 140(3) 2_644 .
C5S C1S C6S 155(2) 2_644 2_644
C4S C1S C6S 71.3(12) 2_644 2_644
C2S C1S C6S 146(3) . 2_644
C5S C1S H1SA 166.8 2_644 .
C4S C1S H1SA 105.7 2_644 .
C2S C1S H1SA 113.9 . .
C6S C1S H1SA 38.1 2_644 .
C5S C2S C1S 49.9(14) 2_644 .
C5S C2S C3S 56(2) 2_644 .
C1S C2S C3S 105(2) . .
C5S C2S H2SA 167.4 2_644 .
C1S C2S H2SA 126.7 . .
C3S C2S H2SA 128.1 . .
C5S C3S C4S 76.4(12) 2_644 .
C5S C3S C2S 43.5(14) 2_644 .
C4S C3S C2S 119.8(18) . .
C5S C3S H3SA 162.2 2_644 .
C4S C3S H3SA 120.6 . .
C2S C3S H3SA 119.5 . .
C1S C5S C2S 76(2) 2_644 2_644
C1S C5S C3S 154(2) 2_644 2_644
C2S C5S C3S 80(2) 2_644 2_644
C1S C5S C4S 52.9(13) 2_644 .
C2S C5S C4S 129(3) 2_644 .
C3S C5S C4S 149.5(17) 2_644 .
C1S C5S C4S 152.6(18) 2_644 2_644
C2S C5S C4S 130(3) 2_644 2_644
C3S C5S C4S 49.7(13) 2_644 2_644
C4S C5S C4S 100.8(11) . 2_644
C1S C5S H5SA 76.6 2_644 .
C2S C5S H5SA 3.5 2_644 .
C3S C5S H5SA 80.8 2_644 .
C4S C5S H5SA 129.1 . .
C4S C5S H5SA 130.1 2_644 .
C1S C4S C3S 173(2) 2_644 .
C1S C4S C6S 53.4(10) 2_644 .
C3S C4S C6S 133(2) . .
C1S C4S C5S 40.6(10) 2_644 .
C3S C4S C5S 132.5(18) . .
C6S C4S C5S 93.4(8) . .
C1S C4S C5S 119.3(14) 2_644 2_644
C3S C4S C5S 53.9(14) . 2_644
C6S C4S C5S 172.6(12) . 2_644
C5S C4S C5S 79.2(11) . 2_644
C4S C6S C1S 55.4(8) . 2_644
C4S C6S H6SB 71.6 . .
C1S C6S H6SB 126.3 2_644 .
C4S C6S H6SC 127.1 . .
C1S C6S H6SC 97.0 2_644 .
H6SB C6S H6SC 109.5 . .
C4S C6S H6SD 120.1 . .
C1S C6S H6SD 103.9 2_644 .
H6SB C6S H6SD 109.5 . .
H6SC C6S H6SD 109.5 . .

loop_
_geom_bond_atom_site_label_1
_geom_bond_atom_site_label_2
_geom_bond_distance
_geom_bond_site_symmetry_2
Zr1 Cl2 2.4069(12) .
Zr1 Cl1 2.4275(12) .
Zr1 C1 2.462(4) .
Zr1 C1' 2.475(4) .
Zr1 C9 2.482(4) .
Zr1 C2' 2.532(4) .
Zr1 C9' 2.538(4) .
Zr1 C8 2.567(4) .
Zr1 C8' 2.580(4) .
Zr1 C2 2.591(4) .
Zr1 C7' 2.633(4) .
Zr1 C7 2.667(4) .
Si1 C24 1.865(5) .
Si1 C23 1.870(5) .
Si1 C1 1.880(4) .
Si1 C1' 1.887(4) .
C1 C9 1.432(6) .
C1 C2 1.456(5) .
C2 C3 1.424(5) .
C2 C7 1.438(6) .
C3 C4 1.363(6) .
C3 H3 0.92(4) .
C4 C5 1.429(6) .
C4 C10 1.485(6) .
C5 C6 1.366(6) .
C5 H5 0.88(4) .
C6 C7 1.433(6) .
C6 C16 1.491(6) .
C7 C8 1.420(5) .
C8 C9 1.409(6) .
C8 H8 1.04(5) .
C9 C22 1.510(6) .
C10 C15 1.386(6) .
C10 C11 1.395(6) .
C11 C12 1.384(6) .
C11 H11 0.90(4) .
C12 C13 1.386(7) .
C12 H12 1.06(4) .
C13 C14 1.380(7) .
C13 H13 0.91(5) .
C14 C15 1.388(6) .
C14 H14 0.97(4) .
C15 H15 0.87(4) .
C16 C17 1.393(6) .
C16 C21 1.396(6) .
C17 C18 1.381(6) .
C17 H17 0.93(4) .
C18 C19 1.373(7) .
C18 H18 0.99(4) .
C19 C20 1.373(7) .
C19 H19 0.81(5) .
C20 C21 1.379(6) .
C20 H20 0.91(5) .
C21 H21 0.91(4) .
C22 H22C 0.93(5) .
C22 H22B 1.01(4) .
C22 H22A 0.87(6) .
C1' C9' 1.432(5) .
C1' C2' 1.466(5) .
C2' C3' 1.430(5) .
C2' C7' 1.443(5) .
C3' C4' 1.368(5) .
C3' H3' 0.91(4) .
C4' C5' 1.423(5) .
C4' C10' 1.494(5) .
C5' C6' 1.373(5) .
C5' H5' 0.96(4) .
C6' C7' 1.422(5) .
C6' C16' 1.483(5) .
C7' C8' 1.417(5) .
C8' C9' 1.403(5) .
C8' H8' 0.86(4) .
C9' C22' 1.509(5) .
C10' C11' 1.379(6) .
C10' C15' 1.406(5) .
C11' C12' 1.390(6) .
C11' H11' 0.90(4) .
C12' C13' 1.379(6) .
C12' H12' 0.93(4) .
C13' C14' 1.378(6) .
C13' H13' 0.91(4) .
C14' C15' 1.382(6) .
C14' H14' 0.83(4) .
C15' H15' 1.00(4) .
C16' C21' 1.388(6) .
C16' C17' 1.402(6) .
C17' C18' 1.382(6) .
C17' H17' 0.99(4) .
C18' C19' 1.376(6) .
C18' H18' 0.83(4) .
C19' C20' 1.372(7) .
C19' H19' 0.98(4) .
C20' C21' 1.383(6) .
C20' H20' 0.97(5) .
C21' H21' 1.06(5) .
C22' H22E 0.95(4) .
C22' H22F 0.98(4) .
C22' H22D 1.31(4) .
C23 H23A 0.87(5) .
C23 H23B 0.79(6) .
C23 H23C 0.91(8) .
C24 H24A 1.00(5) .
C24 H24B 0.91(6) .
C24 H24C 0.94(6) .
C1S C5S 1.026(19) 2_644
C1S C4S 1.258(18) 2_644
C1S C2S 1.30(3) .
C1S C6S 1.23(2) 2_644
C1S H1SA 0.9599 .
C2S C5S 1.09(3) 2_644
C2S C3S 1.56(4) .
C2S H2SA 0.9600 .
C3S C5S 1.31(3) 2_644
C3S C4S 1.23(2) .
C3S H3SA 0.9600 .
C5S C1S 1.026(19) 2_644
C5S C2S 1.09(3) 2_644
C5S C3S 1.31(3) 2_644
C5S C4S 1.574(19) .
C5S C4S 1.572(17) 2_644
C5S H5SA 0.9600 .
C4S C1S 1.258(18) 2_644
C4S C6S 1.448(3) .
C4S C5S 1.572(17) 2_644
C6S C1S 1.23(2) 2_644
C6S H6SB 0.9600 .
C6S H6SC 0.9601 .
C6S H6SD 0.9600 .

loop_
_geom_torsion_atom_site_label_1
_geom_torsion_atom_site_label_2
_geom_torsion_atom_site_label_3
_geom_torsion_atom_site_label_4
_geom_torsion
_geom_torsion_site_symmetry_1
_geom_torsion_site_symmetry_4
C24 Si1 C1 C9 -164.2(3) . .
C23 Si1 C1 C9 -41.9(4) . .
C1' Si1 C1 C9 77.5(3) . .
C24 Si1 C1 C2 38.0(4) . .
C23 Si1 C1 C2 160.3(3) . .
C1' Si1 C1 C2 -80.2(3) . .
C24 Si1 C1 Zr1 119.52(18) . .
C23 Si1 C1 Zr1 -118.2(2) . .
C1' Si1 C1 Zr1 1.27(17) . .
Cl2 Zr1 C1 C9 112.0(2) . .
Cl1 Zr1 C1 C9 -16.4(3) . .
C1' Zr1 C1 C9 -127.8(3) . .
C2' Zr1 C1 C9 -155.6(2) . .
C9' Zr1 C1 C9 -101.5(2) . .
C8 Zr1 C1 C9 35.9(2) . .
C8' Zr1 C1 C9 -110.2(2) . .
C2 Zr1 C1 C9 110.0(3) . .
C7' Zr1 C1 C9 -146.9(2) . .
C7 Zr1 C1 C9 74.6(2) . .
Cl2 Zr1 C1 C2 2.0(3) . .
Cl1 Zr1 C1 C2 -126.4(2) . .
C1' Zr1 C1 C2 122.2(2) . .
C9 Zr1 C1 C2 -110.0(3) . .
C2' Zr1 C1 C2 94.4(2) . .
C9' Zr1 C1 C2 148.5(2) . .
C8 Zr1 C1 C2 -74.1(2) . .
C8' Zr1 C1 C2 139.8(2) . .
C7' Zr1 C1 C2 103.1(2) . .
C7 Zr1 C1 C2 -35.4(2) . .
Cl2 Zr1 C1 Si1 -121.20(13) . .
Cl1 Zr1 C1 Si1 110.38(13) . .
C1' Zr1 C1 Si1 -1.03(14) . .
C9 Zr1 C1 Si1 126.8(3) . .
C2' Zr1 C1 Si1 -28.78(16) . .
C9' Zr1 C1 Si1 25.25(16) . .
C8 Zr1 C1 Si1 162.7(2) . .
C8' Zr1 C1 Si1 16.6(2) . .
C2 Zr1 C1 Si1 -123.2(3) . .
C7' Zr1 C1 Si1 -20.1(2) . .
C7 Zr1 C1 Si1 -158.6(2) . .
C9 C1 C2 C3 171.9(4) . .
Si1 C1 C2 C3 -26.2(6) . .
Zr1 C1 C2 C3 -118.6(4) . .
C9 C1 C2 C7 -2.3(4) . .
Si1 C1 C2 C7 159.6(3) . .
Zr1 C1 C2 C7 67.2(3) . .
C9 C1 C2 Zr1 -69.5(2) . .
Si1 C1 C2 Zr1 92.4(3) . .
Cl2 Zr1 C2 C3 -51.4(3) . .
Cl1 Zr1 C2 C3 -157.1(3) . .
C1 Zr1 C2 C3 127.0(5) . .
C1' Zr1 C2 C3 75.0(3) . .
C9 Zr1 C2 C3 167.2(4) . .
C2' Zr1 C2 C3 41.2(4) . .
C9' Zr1 C2 C3 90.9(4) . .
C8 Zr1 C2 C3 -152.2(4) . .
C8' Zr1 C2 C3 63.1(4) . .
C7' Zr1 C2 C3 29.2(4) . .
C7 Zr1 C2 C3 -116.6(4) . .
Cl2 Zr1 C2 C7 65.3(2) . .
Cl1 Zr1 C2 C7 -40.5(3) . .
C1 Zr1 C2 C7 -116.4(3) . .
C1' Zr1 C2 C7 -168.4(2) . .
C9 Zr1 C2 C7 -76.2(2) . .
C2' Zr1 C2 C7 157.8(2) . .
C9' Zr1 C2 C7 -152.5(2) . .
C8 Zr1 C2 C7 -35.6(2) . .
C8' Zr1 C2 C7 179.8(2) . .
C7' Zr1 C2 C7 145.8(2) . .
Cl2 Zr1 C2 C1 -178.3(2) . .
Cl1 Zr1 C2 C1 75.9(3) . .
C1' Zr1 C2 C1 -52.0(2) . .
C9 Zr1 C2 C1 40.2(2) . .
C2' Zr1 C2 C1 -85.8(2) . .
C9' Zr1 C2 C1 -36.1(3) . .
C8 Zr1 C2 C1 80.8(2) . .
C8' Zr1 C2 C1 -63.8(3) . .
C7' Zr1 C2 C1 -97.8(2) . .
C7 Zr1 C2 C1 116.4(3) . .
C7 C2 C3 C4 4.5(5) . .
C1 C2 C3 C4 -169.2(4) . .
Zr1 C2 C3 C4 99.0(4) . .
C2 C3 C4 C5 -3.6(6) . .
C2 C3 C4 C10 173.3(3) . .
C3 C4 C5 C6 0.6(6) . .
C10 C4 C5 C6 -176.4(4) . .
C4 C5 C6 C7 1.4(6) . .
C4 C5 C6 C16 178.6(4) . .
C5 C6 C7 C8 170.1(4) . .
C16 C6 C7 C8 -7.0(6) . .
C5 C6 C7 C2 -0.4(5) . .
C16 C6 C7 C2 -177.5(3) . .
C5 C6 C7 Zr1 -90.2(4) . .
C16 C6 C7 Zr1 92.6(4) . .
C3 C2 C7 C8 -175.1(3) . .
C1 C2 C7 C8 -0.1(4) . .
Zr1 C2 C7 C8 61.5(3) . .
C3 C2 C7 C6 -2.5(5) . .
C1 C2 C7 C6 172.6(3) . .
Zr1 C2 C7 C6 -125.8(3) . .
C3 C2 C7 Zr1 123.4(3) . .
C1 C2 C7 Zr1 -61.6(2) . .
Cl2 Zr1 C7 C8 130.6(2) . .
Cl1 Zr1 C7 C8 33.3(2) . .
C1 Zr1 C7 C8 -79.7(2) . .
C1' Zr1 C7 C8 -103.6(2) . .
C9 Zr1 C7 C8 -37.6(2) . .
C2' Zr1 C7 C8 -143.0(2) . .
C9' Zr1 C7 C8 -73.2(3) . .
C8' Zr1 C7 C8 -118.2(10) . .
C2 Zr1 C7 C8 -117.0(3) . .
C7' Zr1 C7 C8 -173.3(2) . .
Cl2 Zr1 C7 C6 1.3(3) . .
Cl1 Zr1 C7 C6 -96.0(3) . .
C1 Zr1 C7 C6 151.0(4) . .
C1' Zr1 C7 C6 127.1(3) . .
C9 Zr1 C7 C6 -166.8(4) . .
C2' Zr1 C7 C6 87.7(4) . .
C9' Zr1 C7 C6 157.5(3) . .
C8 Zr1 C7 C6 -129.3(5) . .
C8' Zr1 C7 C6 112.5(10) . .
C2 Zr1 C7 C6 113.7(4) . .
C7' Zr1 C7 C6 57.5(4) . .
Cl2 Zr1 C7 C2 -112.4(2) . .
Cl1 Zr1 C7 C2 150.25(19) . .
C1 Zr1 C7 C2 37.3(2) . .
C1' Zr1 C7 C2 13.3(2) . .
C9 Zr1 C7 C2 79.4(2) . .
C2' Zr1 C7 C2 -26.1(2) . .
C9' Zr1 C7 C2 43.8(3) . .
C8 Zr1 C7 C2 117.0(3) . .
C8' Zr1 C7 C2 -1.2(11) . .
C7' Zr1 C7 C2 -56.3(3) . .
C6 C7 C8 C9 -168.9(4) . .
C2 C7 C8 C9 2.5(4) . .
Zr1 C7 C8 C9 64.5(3) . .
C6 C7 C8 Zr1 126.5(4) . .
C2 C7 C8 Zr1 -62.1(3) . .
Cl2 Zr1 C8 C9 -163.9(2) . .
Cl1 Zr1 C8 C9 97.5(2) . .
C1 Zr1 C8 C9 -37.4(2) . .
C1' Zr1 C8 C9 -19.6(3) . .
C2' Zr1 C8 C9 -56.5(3) . .
C9' Zr1 C8 C9 20.2(3) . .
C8' Zr1 C8 C9 52.8(4) . .
C2 Zr1 C8 C9 -78.9(2) . .
C7' Zr1 C8 C9 -65.7(14) . .
C7 Zr1 C8 C9 -114.8(3) . .
Cl2 Zr1 C8 C7 -49.1(2) . .
Cl1 Zr1 C8 C7 -147.8(2) . .
C1 Zr1 C8 C7 77.4(2) . .
C1' Zr1 C8 C7 95.2(2) . .
C9 Zr1 C8 C7 114.8(3) . .
C2' Zr1 C8 C7 58.3(3) . .
C9' Zr1 C8 C7 135.0(2) . .
C8' Zr1 C8 C7 167.6(3) . .
C2 Zr1 C8 C7 35.9(2) . .
C7' Zr1 C8 C7 49.1(15) . .
C7 C8 C9 C1 -4.0(4) . .
Zr1 C8 C9 C1 65.6(3) . .
C7 C8 C9 C22 174.3(4) . .
Zr1 C8 C9 C22 -116.1(4) . .
C7 C8 C9 Zr1 -69.6(3) . .
C2 C1 C9 C8 3.9(4) . .
Si1 C1 C9 C8 -157.2(3) . .
Zr1 C1 C9 C8 -68.7(3) . .
C2 C1 C9 C22 -174.3(4) . .
Si1 C1 C9 C22 24.7(6) . .
Zr1 C1 C9 C22 113.2(4) . .
C2 C1 C9 Zr1 72.5(2) . .
Si1 C1 C9 Zr1 -88.5(3) . .
Cl2 Zr1 C9 C8 21.1(3) . .
Cl1 Zr1 C9 C8 -78.4(2) . .
C1 Zr1 C9 C8 116.1(3) . .
C1' Zr1 C9 C8 163.4(2) . .
C2' Zr1 C9 C8 144.4(2) . .
C9' Zr1 C9 C8 -163.8(2) . .
C8' Zr1 C9 C8 -151.8(2) . .
C2 Zr1 C9 C8 76.2(2) . .
C7' Zr1 C9 C8 171.8(2) . .
C7 Zr1 C9 C8 36.4(2) . .
Cl2 Zr1 C9 C1 -95.0(2) . .
Cl1 Zr1 C9 C1 165.5(2) . .
C1' Zr1 C9 C1 47.3(2) . .
C2' Zr1 C9 C1 28.4(3) . .
C9' Zr1 C9 C1 80.1(2) . .
C8 Zr1 C9 C1 -116.1(3) . .
C8' Zr1 C9 C1 92.1(3) . .
C2 Zr1 C9 C1 -39.8(2) . .
C7' Zr1 C9 C1 55.8(3) . .
C7 Zr1 C9 C1 -79.7(3) . .
Cl2 Zr1 C9 C22 140.8(3) . .
Cl1 Zr1 C9 C22 41.3(3) . .
C1 Zr1 C9 C22 -124.2(5) . .
C1' Zr1 C9 C22 -76.9(3) . .
C2' Zr1 C9 C22 -95.9(4) . .
C9' Zr1 C9 C22 -44.2(4) . .
C8 Zr1 C9 C22 119.7(4) . .
C8' Zr1 C9 C22 -32.1(4) . .
C2 Zr1 C9 C22 -164.1(4) . .
C7' Zr1 C9 C22 -68.5(4) . .
C7 Zr1 C9 C22 156.1(4) . .
C3 C4 C10 C15 146.0(4) . .
C5 C4 C10 C15 -37.1(6) . .
C3 C4 C10 C11 -34.0(6) . .
C5 C4 C10 C11 142.9(4) . .
C15 C10 C11 C12 1.9(7) . .
C4 C10 C11 C12 -178.1(4) . .
C10 C11 C12 C13 -2.1(7) . .
C11 C12 C13 C14 0.4(7) . .
C12 C13 C14 C15 1.4(7) . .
C11 C10 C15 C14 0.0(7) . .
C4 C10 C15 C14 180.0(4) . .
C13 C14 C15 C10 -1.6(7) . .
C5 C6 C16 C17 127.0(4) . .
C7 C6 C16 C17 -56.0(5) . .
C5 C6 C16 C21 -49.8(5) . .
C7 C6 C16 C21 127.3(4) . .
C21 C16 C17 C18 2.6(6) . .
C6 C16 C17 C18 -174.2(4) . .
C16 C17 C18 C19 -1.6(6) . .
C17 C18 C19 C20 -0.4(6) . .
C18 C19 C20 C21 1.2(6) . .
C19 C20 C21 C16 -0.1(6) . .
C17 C16 C21 C20 -1.8(6) . .
C6 C16 C21 C20 175.1(4) . .
C24 Si1 C1' C9' 162.3(4) . .
C23 Si1 C1' C9' 39.1(4) . .
C1 Si1 C1' C9' -79.5(4) . .
C24 Si1 C1' C2' -42.1(4) . .
C23 Si1 C1' C2' -165.4(4) . .
C1 Si1 C1' C2' 76.1(4) . .
C24 Si1 C1' Zr1 -119.5(2) . .
C23 Si1 C1' Zr1 117.3(2) . .
C1 Si1 C1' Zr1 -1.26(17) . .
Cl2 Zr1 C1' C9' -115.3(2) . .
Cl1 Zr1 C1' C9' 14.7(2) . .
C1 Zr1 C1' C9' 125.9(2) . .
C9 Zr1 C1' C9' 100.0(2) . .
C2' Zr1 C1' C9' -110.4(3) . .
C8 Zr1 C1' C9' 110.3(2) . .
C8' Zr1 C1' C9' -35.3(2) . .
C2 Zr1 C1' C9' 153.7(2) . .
C7' Zr1 C1' C9' -74.2(2) . .
C7 Zr1 C1' C9' 146.7(2) . .
Cl2 Zr1 C1' C2' -4.9(3) . .
Cl1 Zr1 C1' C2' 125.06(19) . .
C1 Zr1 C1' C2' -123.7(2) . .
C9 Zr1 C1' C2' -149.7(2) . .
C9' Zr1 C1' C2' 110.4(3) . .
C8 Zr1 C1' C2' -139.3(2) . .
C8' Zr1 C1' C2' 75.0(2) . .
C2 Zr1 C1' C2' -95.9(2) . .
C7' Zr1 C1' C2' 36.2(2) . .
C7 Zr1 C1' C2' -102.9(2) . .
Cl2 Zr1 C1' Si1 119.83(12) . .
Cl1 Zr1 C1' Si1 -110.24(13) . .
C1 Zr1 C1' Si1 1.03(13) . .
C9 Zr1 C1' Si1 -24.95(16) . .
C2' Zr1 C1' Si1 124.7(3) . .
C9' Zr1 C1' Si1 -124.9(3) . .
C8 Zr1 C1' Si1 -14.6(2) . .
C8' Zr1 C1' Si1 -160.3(2) . .
C2 Zr1 C1' Si1 28.79(15) . .
C7' Zr1 C1' Si1 160.9(2) . .
C7 Zr1 C1' Si1 21.8(2) . .
C9' C1' C2' C3' -179.3(4) . .
Si1 C1' C2' C3' 21.1(7) . .
Zr1 C1' C2' C3' 110.3(5) . .
C9' C1' C2' C7' 1.4(4) . .
Si1 C1' C2' C7' -158.2(3) . .
Zr1 C1' C2' C7' -69.0(3) . .
C9' C1' C2' Zr1 70.4(3) . .
Si1 C1' C2' Zr1 -89.2(3) . .
Cl2 Zr1 C2' C3' 47.6(3) . .
Cl1 Zr1 C2' C3' 153.6(2) . .
C1 Zr1 C2' C3' -77.8(3) . .
C1' Zr1 C2' C3' -128.5(4) . .
C9 Zr1 C2' C3' -93.1(3) . .
C9' Zr1 C2' C3' -167.8(3) . .
C8 Zr1 C2' C3' -62.2(4) . .
C8' Zr1 C2' C3' 152.4(3) . .
C2 Zr1 C2' C3' -44.5(3) . .
C7' Zr1 C2' C3' 116.3(4) . .
C7 Zr1 C2' C3' -31.2(3) . .
Cl2 Zr1 C2' C7' -68.7(2) . .
Cl1 Zr1 C2' C7' 37.4(3) . .
C1 Zr1 C2' C7' 166.0(2) . .
C1' Zr1 C2' C7' 115.2(3) . .
C9 Zr1 C2' C7' 150.7(2) . .
C9' Zr1 C2' C7' 75.9(2) . .
C8 Zr1 C2' C7' -178.5(2) . .
C8' Zr1 C2' C7' 36.1(2) . .
C2 Zr1 C2' C7' -160.8(2) . .
C7 Zr1 C2' C7' -147.4(2) . .
Cl2 Zr1 C2' C1' 176.1(2) . .
Cl1 Zr1 C2' C1' -77.8(2) . .
C1 Zr1 C2' C1' 50.7(2) . .
C9 Zr1 C2' C1' 35.5(3) . .
C9' Zr1 C2' C1' -39.3(2) . .
C8 Zr1 C2' C1' 66.3(3) . .
C8' Zr1 C2' C1' -79.1(2) . .
C2 Zr1 C2' C1' 84.0(2) . .
C7' Zr1 C2' C1' -115.2(3) . .
C7 Zr1 C2' C1' 97.4(2) . .
C7' C2' C3' C4' -2.2(6) . .
C1' C2' C3' C4' 178.5(4) . .
Zr1 C2' C3' C4' -92.9(4) . .
C2' C3' C4' C5' 1.4(6) . .
C2' C3' C4' C10' -178.2(4) . .
C3' C4' C5' C6' 1.0(6) . .
C10' C4' C5' C6' -179.4(4) . .
C4' C5' C6' C7' -2.4(6) . .
C4' C5' C6' C16' 175.5(4) . .
C5' C6' C7' C8' -179.6(4) . .
C16' C6' C7' C8' 2.5(7) . .
C5' C6' C7' C2' 1.5(6) . .
C16' C6' C7' C2' -176.4(4) . .
C5' C6' C7' Zr1 85.6(4) . .
C16' C6' C7' Zr1 -92.3(4) . .
C3' C2' C7' C8' -178.4(4) . .
C1' C2' C7' C8' 1.0(4) . .
Zr1 C2' C7' C8' -63.5(3) . .
C3' C2' C7' C6' 0.8(6) . .
C1' C2' C7' C6' -179.8(4) . .
Zr1 C2' C7' C6' 115.7(4) . .
C3' C2' C7' Zr1 -114.9(4) . .
C1' C2' C7' Zr1 64.6(3) . .
Cl2 Zr1 C7' C8' -135.0(2) . .
Cl1 Zr1 C7' C8' -36.9(2) . .
C1 Zr1 C7' C8' 99.2(2) . .
C1' Zr1 C7' C8' 77.4(2) . .
C9 Zr1 C7' C8' 67.0(3) . .
C2' Zr1 C7' C8' 115.5(3) . .
C9' Zr1 C7' C8' 36.2(2) . .
C8 Zr1 C7' C8' 125.9(13) . .
C2 Zr1 C7' C8' 138.3(2) . .
C7 Zr1 C7' C8' 169.4(2) . .
Cl2 Zr1 C7' C6' -4.9(3) . .
Cl1 Zr1 C7' C6' 93.2(3) . .
C1 Zr1 C7' C6' -130.8(3) . .
C1' Zr1 C7' C6' -152.5(4) . .
C9 Zr1 C7' C6' -162.9(3) . .
C2' Zr1 C7' C6' -114.4(4) . .
C9' Zr1 C7' C6' 166.3(4) . .
C8 Zr1 C7' C6' -104.0(14) . .
C8' Zr1 C7' C6' 130.1(4) . .
C2 Zr1 C7' C6' -91.6(3) . .
C7 Zr1 C7' C6' -60.5(4) . .
Cl2 Zr1 C7' C2' 109.5(2) . .
Cl1 Zr1 C7' C2' -152.4(2) . .
C1 Zr1 C7' C2' -16.3(3) . .
C1' Zr1 C7' C2' -38.1(2) . .
C9 Zr1 C7' C2' -48.4(3) . .
C9' Zr1 C7' C2' -79.3(2) . .
C8 Zr1 C7' C2' 10.4(15) . .
C8' Zr1 C7' C2' -115.5(3) . .
C2 Zr1 C7' C2' 22.8(3) . .
C7 Zr1 C7' C2' 53.9(3) . .
C6' C7' C8' C9' 177.8(4) . .
C2' C7' C8' C9' -3.2(5) . .
Zr1 C7' C8' C9' -65.2(3) . .
C6' C7' C8' Zr1 -117.0(5) . .
C2' C7' C8' Zr1 62.1(3) . .
Cl2 Zr1 C8' C9' 162.4(2) . .
Cl1 Zr1 C8' C9' -99.7(2) . .
C1 Zr1 C8' C9' 16.7(3) . .
C1' Zr1 C8' C9' 36.9(2) . .
C9 Zr1 C8' C9' -23.2(3) . .
C2' Zr1 C8' C9' 79.3(3) . .
C8 Zr1 C8' C9' -54.9(4) . .
C2 Zr1 C8' C9' 51.5(3) . .
C7' Zr1 C8' C9' 116.5(4) . .
C7 Zr1 C8' C9' 52.5(11) . .
Cl2 Zr1 C8' C7' 45.9(2) . .
Cl1 Zr1 C8' C7' 143.8(2) . .
C1 Zr1 C8' C7' -99.8(2) . .
C1' Zr1 C8' C7' -79.6(2) . .
C9 Zr1 C8' C7' -139.7(2) . .
C2' Zr1 C8' C7' -37.2(2) . .
C9' Zr1 C8' C7' -116.5(4) . .
C8 Zr1 C8' C7' -171.4(2) . .
C2 Zr1 C8' C7' -65.0(3) . .
C7 Zr1 C8' C7' -64.0(10) . .
C7' C8' C9' C1' 4.2(5) . .
Zr1 C8' C9' C1' -63.5(3) . .
C7' C8' C9' C22' -171.4(4) . .
Zr1 C8' C9' C22' 120.9(4) . .
C7' C8' C9' Zr1 67.7(3) . .
C2' C1' C9' C8' -3.3(5) . .
Si1 C1' C9' C8' 156.2(3) . .
Zr1 C1' C9' C8' 66.6(3) . .
C2' C1' C9' C22' 171.8(4) . .
Si1 C1' C9' C22' -28.6(6) . .
Zr1 C1' C9' C22' -118.3(4) . .
C2' C1' C9' Zr1 -69.9(3) . .
Si1 C1' C9' Zr1 89.6(3) . .
Cl2 Zr1 C9' C8' -23.9(3) . .
Cl1 Zr1 C9' C8' 76.1(2) . .
C1 Zr1 C9' C8' -165.6(2) . .
C1' Zr1 C9' C8' -116.8(3) . .
C9 Zr1 C9' C8' 161.2(2) . .
C2' Zr1 C9' C8' -76.4(2) . .
C8 Zr1 C9' C8' 150.5(2) . .
C2 Zr1 C9' C8' -146.7(2) . .
C7' Zr1 C9' C8' -35.8(2) . .
C7 Zr1 C9' C8' -170.9(2) . .
Cl2 Zr1 C9' C1' 92.9(2) . .
Cl1 Zr1 C9' C1' -167.1(2) . .
C1 Zr1 C9' C1' -48.9(2) . .
C9 Zr1 C9' C1' -82.0(2) . .
C2' Zr1 C9' C1' 40.4(2) . .
C8 Zr1 C9' C1' -92.7(2) . .
C8' Zr1 C9' C1' 116.8(3) . .
C2 Zr1 C9' C1' -29.9(2) . .
C7' Zr1 C9' C1' 80.9(2) . .
C7 Zr1 C9' C1' -54.2(3) . .
Cl2 Zr1 C9' C22' -142.8(3) . .
Cl1 Zr1 C9' C22' -42.8(3) . .
C1 Zr1 C9' C22' 75.4(3) . .
C1' Zr1 C9' C22' 124.3(4) . .
C9 Zr1 C9' C22' 42.3(3) . .
C2' Zr1 C9' C22' 164.6(4) . .
C8 Zr1 C9' C22' 31.6(4) . .
C8' Zr1 C9' C22' -119.0(4) . .
C2 Zr1 C9' C22' 94.3(3) . .
C7' Zr1 C9' C22' -154.8(4) . .
C7 Zr1 C9' C22' 70.1(4) . .
C3' C4' C10' C11' -41.4(6) . .
C5' C4' C10' C11' 138.9(4) . .
C3' C4' C10' C15' 137.2(4) . .
C5' C4' C10' C15' -42.4(6) . .
C15' C10' C11' C12' -1.2(6) . .
C4' C10' C11' C12' 177.5(4) . .
C10' C11' C12' C13' -0.8(7) . .
C11' C12' C13' C14' 2.0(7) . .
C12' C13' C14' C15' -1.2(7) . .
C13' C14' C15' C10' -0.9(7) . .
C11' C10' C15' C14' 2.0(6) . .
C4' C10' C15' C14' -176.7(4) . .
C5' C6' C16' C21' -40.8(6) . .
C7' C6' C16' C21' 137.0(4) . .
C5' C6' C16' C17' 140.3(4) . .
C7' C6' C16' C17' -41.9(6) . .
C21' C16' C17' C18' 0.2(6) . .
C6' C16' C17' C18' 179.1(4) . .
C16' C17' C18' C19' 1.2(7) . .
C17' C18' C19' C20' -1.3(7) . .
C18' C19' C20' C21' 0.0(7) . .
C19' C20' C21' C16' 1.4(7) . .
C17' C16' C21' C20' -1.5(6) . .
C6' C16' C21' C20' 179.5(4) . .
C4S C1S C2S C5S 5(2) 2_644 2_644
C6S C1S C2S C5S 158(5) 2_644 2_644
C5S C1S C2S C3S 10.5(11) 2_644 .
C4S C1S C2S C3S 15(3) 2_644 .
C6S C1S C2S C3S 169(4) 2_644 .
C1S C2S C3S C5S -9.7(10) . 2_644
C5S C2S C3S C4S -3.3(17) 2_644 .
C1S C2S C3S C4S -13(2) . .
C5S C3S C4S C1S 16(9) 2_644 2_644
C2S C3S C4S C1S 18(9) . 2_644
C5S C3S C4S C6S 178(3) 2_644 .
C2S C3S C4S C6S -180(3) . .
C5S C3S C4S C5S 11.5(14) 2_644 .
C2S C3S C4S C5S 13.8(19) . .
C2S C3S C4S C5S 2.3(12) . 2_644
C2S C5S C4S C1S -3.9(17) 2_644 2_644
C3S C5S C4S C1S 158(3) 2_644 2_644
C4S C5S C4S C1S 171.3(13) 2_644 2_644
C1S C5S C4S C3S 179.2(15) 2_644 .
C2S C5S C4S C3S 175.3(18) 2_644 .
C3S C5S C4S C3S -22(3) 2_644 .
C4S C5S C4S C3S -9.5(12) 2_644 .
C1S C5S C4S C6S 9(2) 2_644 .
C2S C5S C4S C6S 5(3) 2_644 .
C3S C5S C4S C6S 168(3) 2_644 .
C4S C5S C4S C6S -179(2) 2_644 .
C1S C5S C4S C5S -171.3(13) 2_644 2_644
C2S C5S C4S C5S -175(2) 2_644 2_644
C3S C5S C4S C5S -13.0(19) 2_644 2_644
C4S C5S C4S C5S 0.000(2) 2_644 2_644
C3S C4S C6S C1S -177.4(15) . 2_644
C5S C4S C6S C1S -7.4(17) . 2_644
C5S C4S C6S C1S -11(17) 2_644 2_644
